data_7009757
loop_
_publ_author_name
'Miller, Hamish A.'
'Laing, Norman'
'Parsons, Simon'
'Parkin, Andrew'
'Tasker, Peter A.'
'White, David J.'

_publ_section_title
;
 Supramolecular assemblies from ditopic ligands and transition metal
 salts&#x200A;&#x2020;
;
_journal_issue 21
_journal_name_full 'Journal of the Chemical Society, Dalton Transactions'
_journal_page_first 3773
_journal_paper_doi 10.1039/b003436n
_journal_year 2000
_chemical_formula_moiety 'Ni(C34 H50 N4 O4).2NO3.CH2Cl2'
_chemical_formula_sum 'C35 H52 Cl2 N6 Ni O10'
_chemical_formula_weight 846.44
_chemical_name_systematic
; 
 ? 
;
_space_group_IT_number 14
_symmetry_cell_setting monoclinic
_symmetry_space_group_name_Hall '-P 2ybc'
_symmetry_space_group_name_H-M 'P 1 21/c 1'
_atom_sites_solution_hydrogens 'geometric, except H on morpholine N placed on difmap'
_atom_sites_solution_primary direct
_atom_sites_solution_secondary difmap
_audit_creation_method SHELXL-97
_cell_angle_alpha 90.00
_cell_angle_beta 91.773(7)
_cell_angle_gamma 90.00
_cell_formula_units_Z 4
_cell_length_a 16.5599(16)
_cell_length_b 14.2742(14)
_cell_length_c 16.7199(16)
_cell_measurement_reflns_used 60
_cell_measurement_temperature 220(2)
_cell_measurement_theta_max 16
_cell_measurement_theta_min 15
_cell_volume 3950.3(7)
_computing_cell_refinement 'Stoe DIF4'
_computing_data_collection 'Stoe DIF4'
_computing_data_reduction 'Stoe REDU4'
_computing_molecular_graphics SHELXTL
_computing_structure_refinement 'SHELXL-97 (Sheldrick, 1997)'
_computing_structure_solution 'SHELXS-97 (Sheldrick, 1990)'
_diffrn_ambient_temperature 220(2)
_diffrn_measured_fraction_theta_full 0.995
_diffrn_measured_fraction_theta_max 0.995
_diffrn_measurement_method Omega-theta
_diffrn_radiation_monochromator graphite
_diffrn_radiation_source 'fine-focus sealed tube'
_diffrn_radiation_type MoK\a
_diffrn_radiation_wavelength 0.71073
_diffrn_reflns_av_R_equivalents 0.0664
_diffrn_reflns_av_sigmaI/netI 0.0691
_diffrn_reflns_limit_h_max 19
_diffrn_reflns_limit_h_min -19
_diffrn_reflns_limit_k_max 17
_diffrn_reflns_limit_k_min 0
_diffrn_reflns_limit_l_max 19
_diffrn_reflns_limit_l_min 0
_diffrn_reflns_number 8568
_diffrn_reflns_theta_full 25.07
_diffrn_reflns_theta_max 25.07
_diffrn_reflns_theta_min 2.70
_diffrn_standards_decay_% 0.6
_diffrn_standards_interval_time 60
_diffrn_standards_number 3
_exptl_absorpt_coefficient_mu 0.689
_exptl_absorpt_correction_type none
_exptl_crystal_colour Red
_exptl_crystal_density_diffrn 1.423
_exptl_crystal_density_method 'not measured'
_exptl_crystal_description block
_exptl_crystal_F_000 1784
_exptl_crystal_size_max 0.62
_exptl_crystal_size_mid 0.58
_exptl_crystal_size_min 0.51
_refine_diff_density_max 0.277
_refine_diff_density_min -0.282
_refine_diff_density_rms 0.062
_refine_ls_extinction_coef 0.0003(2)
_refine_ls_extinction_expression Fc^*^=kFc[1+0.001xFc^2^\l^3^/sin(2\q)]^-1/4^
_refine_ls_extinction_method SHELXL
_refine_ls_goodness_of_fit_ref 1.003
_refine_ls_hydrogen_treatment mixed
_refine_ls_matrix_type full
_refine_ls_number_parameters 506
_refine_ls_number_reflns 6972
_refine_ls_number_restraints 30
_refine_ls_restrained_S_all 1.019
_refine_ls_R_factor_all 0.1061
_refine_ls_R_factor_gt 0.0519
_refine_ls_shift/su_max 0.000
_refine_ls_shift/su_mean 0.000
_refine_ls_structure_factor_coef Fsqd
_refine_ls_weighting_details 'calc w=1/[\s^2^(Fo^2^)+(0.0471P)^2^+2.3549P] where P=(Fo^2^+2Fc^2^)/3'
_refine_ls_weighting_scheme calc
_refine_ls_wR_factor_gt 0.1004
_refine_ls_wR_factor_ref 0.1189
_reflns_number_gt 4296
_reflns_number_total 6972
_reflns_threshold_expression >2sigma(I)
_cod_data_source_file b003436n.txt
_cod_data_source_block ninl11
_cod_depositor_comments
;
The following automatic conversions were performed:
'_symmetry_cell_setting' value 'Monoclinic' changed to 'monoclinic'
according to '/home/saulius/struct/CIF-dictionaries/cif_core.dic'
dictionary named 'cif_core.dic' version 2.4.1 from
2010-06-29.

'_exptl_absorpt_correction_type' value 'None' changed to
'none' according to '/home/saulius/struct/CIF-dictionaries/cif_core.dic'
dictionary named 'cif_core.dic' version 2.4.1 from 2010-06-29.

Automatic conversion script
Id: cif_fix_enum 1527 2010-12-29 10:47:43Z saulius 
;
_cod_original_sg_symbol_H-M P2(1)/c
_cod_database_code 7009757

loop_
_symmetry_equiv_pos_as_xyz
'x, y, z'
'-x, y+1/2, -z+1/2'
'-x, -y, -z'
'x, -y-1/2, z-1/2'

loop_
_atom_site_label
_atom_site_type_symbol
_atom_site_fract_x
_atom_site_fract_y
_atom_site_fract_z
_atom_site_U_iso_or_equiv
_atom_site_adp_type
_atom_site_occupancy
_atom_site_symmetry_multiplicity
_atom_site_calc_flag
_atom_site_refinement_flags
_atom_site_disorder_assembly
_atom_site_disorder_group
Ni1 Ni 0.20045(3) 0.00544(4) 0.04242(3) 0.02742(15) Uani 1 1 d . . .
C1A C 0.0990(2) -0.1463(3) -0.0048(2) 0.0291(9) Uani 1 1 d . . .
O1A O 0.16300(15) -0.09514(18) -0.01880(15) 0.0337(7) Uani 1 1 d . . .
C2A C 0.0369(2) -0.1185(3) 0.0460(2) 0.0288(9) Uani 1 1 d . . .
C21A C 0.0416(2) -0.0338(3) 0.0908(2) 0.0309(9) Uani 1 1 d . . .
H211 H -0.0046 -0.0146 0.1177 0.037 Uiso 1 1 calc R . .
N2A N 0.10527(18) 0.0184(2) 0.09666(17) 0.0297(8) Uani 1 1 d . . .
C22A C 0.1040(2) 0.1019(3) 0.1488(2) 0.0353(10) Uani 1 1 d . . .
H221 H 0.0669 0.0926 0.1927 0.042 Uiso 1 1 calc R . .
H222 H 0.0869 0.1574 0.1182 0.042 Uiso 1 1 calc R . .
C3A C -0.0305(2) -0.1768(3) 0.0574(2) 0.0344(10) Uani 1 1 d . . .
H3A H -0.0722 -0.1550 0.0895 0.041 Uiso 1 1 calc R . .
C4A C -0.0378(2) -0.2646(3) 0.0231(2) 0.0359(10) Uani 1 1 d . A .
C41A C -0.1111(2) -0.3272(3) 0.0401(2) 0.0390(10) Uani 1 1 d D . .
C42A C -0.1172(6) -0.3419(7) 0.1289(4) 0.071(2) Uani 0.62 1 d PD A 1
H421 H -0.0668 -0.3674 0.1503 0.107 Uiso 0.62 1 calc PR A 1
H422 H -0.1608 -0.3853 0.1389 0.107 Uiso 0.62 1 calc PR A 1
H423 H -0.1280 -0.2825 0.1546 0.107 Uiso 0.62 1 calc PR A 1
C43A C -0.1015(5) -0.4282(5) 0.0018(5) 0.063(2) Uani 0.62 1 d PD A 1
H431 H -0.0533 -0.4580 0.0242 0.094 Uiso 0.62 1 calc PR A 1
H432 H -0.0970 -0.4224 -0.0557 0.094 Uiso 0.62 1 calc PR A 1
H433 H -0.1484 -0.4661 0.0134 0.094 Uiso 0.62 1 calc PR A 1
C44A C -0.1868(4) -0.2874(6) 0.0018(5) 0.059(2) Uani 0.62 1 d PD A 1
H441 H -0.1796 -0.2800 -0.0552 0.089 Uiso 0.62 1 calc PR A 1
H442 H -0.1981 -0.2269 0.0253 0.089 Uiso 0.62 1 calc PR A 1
H443 H -0.2316 -0.3296 0.0105 0.089 Uiso 0.62 1 calc PR A 1
C45A C -0.0840(7) -0.4004(9) 0.0983(8) 0.059(2) Uani 0.38 1 d PD A 2
H451 H -0.0580 -0.3708 0.1446 0.089 Uiso 0.38 1 calc PR A 2
H452 H -0.0460 -0.4420 0.0733 0.089 Uiso 0.38 1 calc PR A 2
H453 H -0.1303 -0.4361 0.1152 0.089 Uiso 0.38 1 calc PR A 2
C46A C -0.1761(7) -0.2652(8) 0.0857(8) 0.063(2) Uani 0.38 1 d PD A 2
H461 H -0.1527 -0.2437 0.1363 0.094 Uiso 0.38 1 calc PR A 2
H462 H -0.2236 -0.3028 0.0953 0.094 Uiso 0.38 1 calc PR A 2
H463 H -0.1913 -0.2116 0.0529 0.094 Uiso 0.38 1 calc PR A 2
C47A C -0.1506(9) -0.3557(11) -0.0362(6) 0.071(2) Uani 0.38 1 d PD A 2
H471 H -0.1617 -0.3006 -0.0687 0.107 Uiso 0.38 1 calc PR A 2
H472 H -0.2009 -0.3876 -0.0257 0.107 Uiso 0.38 1 calc PR A 2
H473 H -0.1152 -0.3976 -0.0644 0.107 Uiso 0.38 1 calc PR A 2
C5A C 0.0247(2) -0.2922(3) -0.0256(2) 0.0348(10) Uani 1 1 d . . .
H5A H 0.0217 -0.3517 -0.0497 0.042 Uiso 1 1 calc R A .
C6A C 0.0911(2) -0.2362(3) -0.0404(2) 0.0307(9) Uani 1 1 d . A .
C61A C 0.1578(2) -0.2731(3) -0.0903(2) 0.0349(10) Uani 1 1 d . . .
H611 H 0.1647 -0.3401 -0.0794 0.042 Uiso 1 1 calc R A .
H612 H 0.2083 -0.2416 -0.0741 0.042 Uiso 1 1 calc R . .
N62A N 0.14318(19) -0.2594(2) -0.17938(19) 0.0303(8) Uani 1 1 d . A .
H62A H 0.092(2) -0.291(3) -0.191(2) 0.032(10) Uiso 1 1 d . . .
C63A C 0.1371(3) -0.1595(3) -0.2036(3) 0.0401(11) Uani 1 1 d . . .
H631 H 0.1857 -0.1259 -0.1850 0.048 Uiso 1 1 calc R A .
H632 H 0.0904 -0.1307 -0.1786 0.048 Uiso 1 1 calc R . .
C64A C 0.1278(3) -0.1512(3) -0.2942(3) 0.0500(12) Uani 1 1 d . A .
H641 H 0.0774 -0.1814 -0.3125 0.060 Uiso 1 1 calc R . .
H642 H 0.1251 -0.0850 -0.3094 0.060 Uiso 1 1 calc R . .
O65A O 0.19475(17) -0.1949(2) -0.33153(17) 0.0488(8) Uani 1 1 d . . .
C66A C 0.1949(3) -0.2918(3) -0.3130(3) 0.0470(12) Uani 1 1 d . A .
H661 H 0.2376 -0.3232 -0.3423 0.056 Uiso 1 1 calc R . .
H662 H 0.1430 -0.3195 -0.3301 0.056 Uiso 1 1 calc R . .
C67A C 0.2089(2) -0.3072(3) -0.2242(3) 0.0438(11) Uani 1 1 d . . .
H671 H 0.2088 -0.3744 -0.2124 0.053 Uiso 1 1 calc R A .
H672 H 0.2616 -0.2816 -0.2072 0.053 Uiso 1 1 calc R . .
C1B C 0.3536(2) 0.0599(3) -0.0144(2) 0.0295(9) Uani 1 1 d . . .
O1B O 0.29196(14) 0.00139(19) -0.01871(14) 0.0328(6) Uani 1 1 d . . .
C2B C 0.3667(2) 0.1264(3) 0.0471(2) 0.0330(10) Uani 1 1 d . . .
C21B C 0.3098(2) 0.1376(3) 0.1089(2) 0.0360(10) Uani 1 1 d . . .
H212 H 0.3235 0.1794 0.1506 0.043 Uiso 1 1 calc R . .
N2B N 0.24173(18) 0.0955(2) 0.11211(18) 0.0314(8) Uani 1 1 d . . .
C22B C 0.1890(2) 0.1129(3) 0.1805(2) 0.0385(11) Uani 1 1 d . . .
H223 H 0.1977 0.1762 0.2017 0.046 Uiso 1 1 calc R . .
H224 H 0.2005 0.0677 0.2235 0.046 Uiso 1 1 calc R . .
C3B C 0.4340(2) 0.1857(3) 0.0472(2) 0.0350(10) Uani 1 1 d . . .
H3B H 0.4406 0.2291 0.0892 0.042 Uiso 1 1 calc R . .
C4B C 0.4915(2) 0.1836(3) -0.0116(2) 0.0313(10) Uani 1 1 d . . .
C41B C 0.5600(2) 0.2547(3) -0.0122(2) 0.0349(10) Uani 1 1 d . . .
C42B C 0.5227(3) 0.3518(3) -0.0294(3) 0.0495(12) Uani 1 1 d . . .
H424 H 0.5652 0.3984 -0.0302 0.074 Uiso 1 1 calc R . .
H425 H 0.4852 0.3673 0.0120 0.074 Uiso 1 1 calc R . .
H426 H 0.4941 0.3506 -0.0810 0.074 Uiso 1 1 calc R . .
C43B C 0.6217(3) 0.2327(3) -0.0761(3) 0.0566(14) Uani 1 1 d . . .
H434 H 0.6640 0.2797 -0.0744 0.085 Uiso 1 1 calc R . .
H435 H 0.5949 0.2329 -0.1285 0.085 Uiso 1 1 calc R . .
H436 H 0.6452 0.1714 -0.0658 0.085 Uiso 1 1 calc R . .
C44B C 0.6058(3) 0.2581(3) 0.0689(3) 0.0495(12) Uani 1 1 d . . .
H444 H 0.6489 0.3039 0.0667 0.074 Uiso 1 1 calc R . .
H445 H 0.6285 0.1969 0.0809 0.074 Uiso 1 1 calc R . .
H446 H 0.5689 0.2756 0.1103 0.074 Uiso 1 1 calc R . .
C5B C 0.4782(2) 0.1158(3) -0.0719(2) 0.0319(10) Uani 1 1 d . . .
H5B H 0.5159 0.1108 -0.1125 0.038 Uiso 1 1 calc R . .
C6B C 0.4125(2) 0.0566(3) -0.0741(2) 0.0292(9) Uani 1 1 d . . .
C61B C 0.4009(2) -0.0109(3) -0.1430(2) 0.0325(9) Uani 1 1 d . . .
H613 H 0.4535 -0.0370 -0.1566 0.039 Uiso 1 1 calc R . .
H614 H 0.3666 -0.0628 -0.1263 0.039 Uiso 1 1 calc R . .
N62B N 0.36302(19) 0.0344(2) -0.21638(19) 0.0301(8) Uani 1 1 d . . .
H62B H 0.399(3) 0.083(3) -0.232(3) 0.055(14) Uiso 1 1 d . . .
C63B C 0.3558(3) -0.0354(3) -0.2829(2) 0.0414(11) Uani 1 1 d . . .
H633 H 0.3241 -0.0893 -0.2656 0.050 Uiso 1 1 calc R . .
H634 H 0.4097 -0.0579 -0.2962 0.050 Uiso 1 1 calc R . .
C64B C 0.3154(3) 0.0084(4) -0.3561(3) 0.0559(13) Uani 1 1 d . . .
H643 H 0.3492 0.0594 -0.3757 0.067 Uiso 1 1 calc R . .
H644 H 0.3096 -0.0386 -0.3986 0.067 Uiso 1 1 calc R . .
O65B O 0.23801(19) 0.0442(2) -0.33781(19) 0.0594(9) Uani 1 1 d . . .
C66B C 0.2466(3) 0.1149(3) -0.2785(3) 0.0483(12) Uani 1 1 d . . .
H663 H 0.1936 0.1424 -0.2687 0.058 Uiso 1 1 calc R . .
H664 H 0.2817 0.1647 -0.2980 0.058 Uiso 1 1 calc R . .
C67B C 0.2820(2) 0.0764(3) -0.2016(2) 0.0369(10) Uani 1 1 d . . .
H673 H 0.2876 0.1267 -0.1619 0.044 Uiso 1 1 calc R . .
H674 H 0.2460 0.0285 -0.1805 0.044 Uiso 1 1 calc R . .
C1D C 0.3990(3) 0.0026(4) 0.3278(3) 0.0568(12) Uani 1 1 d . . .
H1D1 H 0.4244 0.0641 0.3219 0.068 Uiso 1 1 calc R . .
H1D2 H 0.4397 -0.0402 0.3509 0.068 Uiso 1 1 calc R . .
Cl1D Cl 0.36740(8) -0.03862(10) 0.23371(8) 0.0678(4) Uani 1 1 d . . .
Cl2D Cl 0.31822(8) 0.01213(10) 0.39315(9) 0.0717(4) Uani 1 1 d . . .
N1S N -0.0156(3) -0.3948(3) -0.2324(2) 0.0488(10) Uani 1 1 d . . .
O1S1 O 0.0513(2) -0.4289(3) -0.2137(2) 0.0748(11) Uani 1 1 d . . .
O1S2 O -0.0243(2) -0.3094(3) -0.2242(2) 0.0652(10) Uani 1 1 d . . .
O1S3 O -0.0702(2) -0.4447(3) -0.2606(2) 0.0681(11) Uani 1 1 d . . .
N2S N 0.4523(2) 0.2494(3) -0.2459(2) 0.0458(10) Uani 1 1 d . . .
O2S1 O 0.3891(2) 0.2640(2) -0.2102(2) 0.0616(9) Uani 1 1 d . . .
O2S2 O 0.5032(2) 0.3119(2) -0.2535(2) 0.0704(11) Uani 1 1 d . . .
O2S3 O 0.46409(19) 0.1691(2) -0.27677(19) 0.0552(9) Uani 1 1 d . . .

loop_
_atom_site_aniso_label
_atom_site_aniso_U_11
_atom_site_aniso_U_22
_atom_site_aniso_U_33
_atom_site_aniso_U_23
_atom_site_aniso_U_13
_atom_site_aniso_U_12
Ni1 0.0287(2) 0.0298(3) 0.0241(2) -0.0017(2) 0.00665(18) -0.0028(2)
C1A 0.029(2) 0.035(2) 0.023(2) 0.0028(18) -0.0009(17) -0.0034(18)
O1A 0.0309(15) 0.0373(16) 0.0336(16) -0.0072(13) 0.0105(12) -0.0068(13)
C2A 0.029(2) 0.035(2) 0.022(2) 0.0039(18) 0.0017(16) 0.0021(18)
C21A 0.027(2) 0.038(2) 0.028(2) 0.0065(18) 0.0067(16) 0.0027(18)
N2A 0.0348(18) 0.030(2) 0.0247(17) -0.0001(14) 0.0076(14) 0.0018(15)
C22A 0.043(2) 0.033(2) 0.030(2) -0.0012(19) 0.0139(19) 0.0020(19)
C3A 0.030(2) 0.048(3) 0.025(2) 0.006(2) 0.0028(17) -0.003(2)
C4A 0.035(2) 0.046(3) 0.026(2) 0.013(2) -0.0046(19) -0.011(2)
C41A 0.034(2) 0.047(3) 0.036(2) 0.009(2) -0.0004(19) -0.011(2)
C42A 0.081(6) 0.090(6) 0.043(4) 0.011(4) 0.007(4) -0.045(5)
C43A 0.055(4) 0.045(4) 0.089(6) -0.001(4) 0.005(4) -0.024(4)
C44A 0.049(4) 0.060(5) 0.067(5) 0.025(4) 0.002(4) -0.013(4)
C45A 0.049(4) 0.060(5) 0.067(5) 0.025(4) 0.002(4) -0.013(4)
C46A 0.055(4) 0.045(4) 0.089(6) -0.001(4) 0.005(4) -0.024(4)
C47A 0.081(6) 0.090(6) 0.043(4) 0.011(4) 0.007(4) -0.045(5)
C5A 0.043(2) 0.031(2) 0.030(2) 0.0027(19) -0.0044(19) -0.0054(19)
C6A 0.030(2) 0.035(2) 0.027(2) 0.0001(19) -0.0014(17) -0.0006(18)
C61A 0.036(2) 0.033(2) 0.036(2) -0.0064(19) -0.0023(19) 0.0006(19)
N62A 0.0244(17) 0.032(2) 0.0345(19) -0.0074(16) 0.0022(14) -0.0027(15)
C63A 0.041(2) 0.033(2) 0.047(3) -0.004(2) 0.005(2) 0.005(2)
C64A 0.049(3) 0.053(3) 0.049(3) 0.005(2) 0.013(2) 0.008(2)
O65A 0.0495(19) 0.051(2) 0.0466(19) -0.0002(16) 0.0164(15) 0.0021(16)
C66A 0.050(3) 0.048(3) 0.044(3) -0.013(2) 0.015(2) -0.002(2)
C67A 0.038(2) 0.040(3) 0.054(3) -0.012(2) 0.010(2) 0.009(2)
C1B 0.026(2) 0.030(2) 0.033(2) 0.0046(19) 0.0042(17) -0.0036(18)
O1B 0.0328(14) 0.0342(15) 0.0322(15) -0.0078(14) 0.0104(11) -0.0070(14)
C2B 0.034(2) 0.036(2) 0.029(2) -0.0020(19) 0.0049(18) -0.0058(19)
C21B 0.041(2) 0.039(3) 0.028(2) -0.0061(19) 0.0021(19) -0.007(2)
N2B 0.0339(19) 0.036(2) 0.0244(18) -0.0021(15) 0.0047(14) -0.0037(16)
C22B 0.047(3) 0.039(3) 0.030(2) -0.014(2) 0.016(2) -0.008(2)
C3B 0.038(2) 0.036(2) 0.030(2) -0.0034(19) 0.0005(18) -0.0051(19)
C4B 0.028(2) 0.037(2) 0.029(2) 0.0047(19) -0.0008(18) -0.0006(18)
C41B 0.035(2) 0.035(2) 0.035(2) 0.003(2) 0.0054(18) -0.0064(19)
C42B 0.043(3) 0.043(3) 0.062(3) 0.008(2) 0.001(2) -0.006(2)
C43B 0.046(3) 0.055(3) 0.071(3) -0.007(3) 0.025(2) -0.018(2)
C44B 0.041(3) 0.052(3) 0.055(3) 0.011(2) -0.012(2) -0.017(2)
C5B 0.030(2) 0.035(2) 0.031(2) 0.0061(19) 0.0078(17) 0.0019(19)
C6B 0.034(2) 0.024(2) 0.030(2) 0.0028(18) 0.0044(17) 0.0051(18)
C61B 0.035(2) 0.026(2) 0.037(2) 0.0032(19) 0.0102(17) 0.0029(18)
N62B 0.0298(18) 0.0279(19) 0.0329(19) -0.0047(15) 0.0078(15) -0.0016(15)
C63B 0.047(3) 0.038(3) 0.040(3) -0.015(2) 0.007(2) 0.000(2)
C64B 0.061(3) 0.066(3) 0.040(3) -0.020(3) -0.001(2) 0.006(3)
O65B 0.053(2) 0.068(2) 0.056(2) -0.0159(19) -0.0138(17) 0.0029(17)
C66B 0.045(3) 0.047(3) 0.053(3) -0.005(2) -0.003(2) 0.009(2)
C67B 0.030(2) 0.035(2) 0.045(3) -0.007(2) 0.0074(19) 0.0023(19)
C1D 0.047(3) 0.059(3) 0.065(3) 0.005(3) 0.002(2) -0.001(3)
Cl1D 0.0617(8) 0.0764(10) 0.0658(9) -0.0076(7) 0.0093(7) -0.0022(7)
Cl2D 0.0722(9) 0.0708(10) 0.0731(9) -0.0088(8) 0.0165(7) 0.0208(8)
N1S 0.053(3) 0.060(3) 0.034(2) -0.006(2) 0.0116(19) -0.021(2)
O1S1 0.063(2) 0.070(3) 0.091(3) -0.014(2) -0.003(2) -0.005(2)
O1S2 0.083(3) 0.048(2) 0.064(2) -0.0065(19) -0.0083(19) -0.0093(19)
O1S3 0.058(2) 0.080(3) 0.067(2) -0.028(2) 0.0230(18) -0.043(2)
N2S 0.058(3) 0.045(3) 0.034(2) 0.0120(19) -0.0048(19) -0.012(2)
O2S1 0.063(2) 0.050(2) 0.072(2) -0.0022(19) 0.0096(19) -0.0029(18)
O2S2 0.090(3) 0.056(2) 0.065(2) 0.0035(18) 0.006(2) -0.040(2)
O2S3 0.070(2) 0.040(2) 0.057(2) -0.0003(17) 0.0164(17) -0.0055(17)

loop_
_atom_type_symbol
_atom_type_description
_atom_type_scat_dispersion_real
_atom_type_scat_dispersion_imag
_atom_type_scat_source
C C 0.0033 0.0016 'International Tables Vol C Tables 4.2.6.8 and 6.1.1.4'
H H 0.0000 0.0000 'International Tables Vol C Tables 4.2.6.8 and 6.1.1.4'
N N 0.0061 0.0033 'International Tables Vol C Tables 4.2.6.8 and 6.1.1.4'
O O 0.0106 0.0060 'International Tables Vol C Tables 4.2.6.8 and 6.1.1.4'
Ni Ni 0.3393 1.1124 'International Tables Vol C Tables 4.2.6.8 and 6.1.1.4'
Cl Cl 0.1484 0.1585 'International Tables Vol C Tables 4.2.6.8 and 6.1.1.4'

loop_
_geom_angle_atom_site_label_1
_geom_angle_atom_site_label_2
_geom_angle_atom_site_label_3
_geom_angle
_geom_angle_site_symmetry_1
_geom_angle_site_symmetry_3
_geom_angle_publ_flag
N2B Ni1 N2A 85.73(13) . . ?
N2B Ni1 O1B 94.38(12) . . ?
N2A Ni1 O1B 174.40(13) . . ?
N2B Ni1 O1A 173.36(14) . . ?
N2A Ni1 O1A 94.16(12) . . ?
O1B Ni1 O1A 86.38(11) . . ?
O1A C1A C2A 123.9(4) . . ?
O1A C1A C6A 119.6(3) . . ?
C2A C1A C6A 116.5(3) . . ?
C1A O1A Ni1 126.1(2) . . ?
C3A C2A C1A 120.7(4) . . ?
C3A C2A C21A 117.4(3) . . ?
C1A C2A C21A 121.8(3) . . ?
N2A C21A C2A 124.1(3) . . ?
C21A N2A C22A 118.9(3) . . ?
C21A N2A Ni1 127.6(3) . . ?
C22A N2A Ni1 113.4(2) . . ?
N2A C22A C22B 105.3(3) . . ?
C4A C3A C2A 122.6(4) . . ?
C3A C4A C5A 116.3(4) . . ?
C3A C4A C41A 120.6(4) . . ?
C5A C4A C41A 123.1(4) . . ?
C47A C41A C45A 119.4(9) . . ?
C47A C41A C44A 52.6(7) . . ?
C45A C41A C44A 140.9(6) . . ?
C47A C41A C42A 140.7(6) . . ?
C45A C41A C42A 44.4(6) . . ?
C44A C41A C42A 113.1(5) . . ?
C47A C41A C4A 109.4(6) . . ?
C45A C41A C4A 107.7(6) . . ?
C44A C41A C4A 110.7(4) . . ?
C42A C41A C4A 109.9(4) . . ?
C47A C41A C43A 56.4(7) . . ?
C45A C41A C43A 66.1(7) . . ?
C44A C41A C43A 105.3(5) . . ?
C42A C41A C43A 106.4(5) . . ?
C4A C41A C43A 111.3(4) . . ?
C47A C41A C46A 106.1(8) . . ?
C45A C41A C46A 105.7(7) . . ?
C44A C41A C46A 55.3(6) . . ?
C42A C41A C46A 62.8(6) . . ?
C4A C41A C46A 108.1(5) . . ?
C43A C41A C46A 140.3(6) . . ?
C6A C5A C4A 123.2(4) . . ?
C5A C6A C1A 120.7(4) . . ?
C5A C6A C61A 119.9(4) . . ?
C1A C6A C61A 119.3(3) . . ?
C6A C61A N62A 113.8(3) . . ?
C63A N62A C67A 110.1(3) . . ?
C63A N62A C61A 113.5(3) . . ?
C67A N62A C61A 109.6(3) . . ?
N62A C63A C64A 110.5(3) . . ?
O65A C64A C63A 110.2(4) . . ?
C66A O65A C64A 109.0(3) . . ?
O65A C66A C67A 110.8(4) . . ?
N62A C67A C66A 109.5(3) . . ?
O1B C1B C2B 124.5(3) . . ?
O1B C1B C6B 119.2(3) . . ?
C2B C1B C6B 116.2(3) . . ?
C1B O1B Ni1 126.5(2) . . ?
C3B C2B C1B 120.8(3) . . ?
C3B C2B C21B 118.3(4) . . ?
C1B C2B C21B 120.8(3) . . ?
N2B C21B C2B 125.4(4) . . ?
C21B N2B C22B 119.7(3) . . ?
C21B N2B Ni1 127.4(3) . . ?
C22B N2B Ni1 112.8(2) . . ?
N2B C22B C22A 106.2(3) . . ?
C4B C3B C2B 123.3(4) . . ?
C3B C4B C5B 115.1(4) . . ?
C3B C4B C41B 121.1(4) . . ?
C5B C4B C41B 123.6(3) . . ?
C4B C41B C44B 111.3(3) . . ?
C4B C41B C43B 112.3(3) . . ?
C44B C41B C43B 107.5(4) . . ?
C4B C41B C42B 107.9(3) . . ?
C44B C41B C42B 108.8(4) . . ?
C43B C41B C42B 109.0(3) . . ?
C6B C5B C4B 123.2(3) . . ?
C5B C6B C1B 121.3(4) . . ?
C5B C6B C61B 119.6(3) . . ?
C1B C6B C61B 119.0(3) . . ?
N62B C61B C6B 112.8(3) . . ?
C63B N62B C67B 109.8(3) . . ?
C63B N62B C61B 109.9(3) . . ?
C67B N62B C61B 113.0(3) . . ?
N62B C63B C64B 110.4(3) . . ?
O65B C64B C63B 110.7(4) . . ?
C66B O65B C64B 109.5(3) . . ?
O65B C66B C67B 111.5(4) . . ?
N62B C67B C66B 109.5(3) . . ?
Cl1D C1D Cl2D 112.0(3) . . ?
O1S3 N1S O1S2 121.7(5) . . ?
O1S3 N1S O1S1 120.5(5) . . ?
O1S2 N1S O1S1 117.7(4) . . ?
O2S2 N2S O2S1 121.1(4) . . ?
O2S2 N2S O2S3 119.6(4) . . ?
O2S1 N2S O2S3 119.2(4) . . ?

loop_
_geom_bond_atom_site_label_1
_geom_bond_atom_site_label_2
_geom_bond_distance
_geom_bond_site_symmetry_2
_geom_bond_publ_flag
Ni1 N2B 1.852(3) . ?
Ni1 N2A 1.852(3) . ?
Ni1 O1B 1.855(2) . ?
Ni1 O1A 1.859(3) . ?
C1A O1A 1.313(4) . ?
C1A C2A 1.412(5) . ?
C1A C6A 1.419(5) . ?
C2A C3A 1.410(5) . ?
C2A C21A 1.423(5) . ?
C21A N2A 1.293(5) . ?
N2A C22A 1.477(5) . ?
C22A C22B 1.497(5) . ?
C3A C4A 1.381(6) . ?
C4A C5A 1.394(5) . ?
C4A C41A 1.541(5) . ?
C41A C47A 1.472(10) . ?
C41A C45A 1.488(10) . ?
C41A C44A 1.502(7) . ?
C41A C42A 1.505(7) . ?
C41A C43A 1.588(7) . ?
C41A C46A 1.604(10) . ?
C5A C6A 1.388(5) . ?
C6A C61A 1.501(5) . ?
C61A N62A 1.514(5) . ?
N62A C63A 1.485(5) . ?
N62A C67A 1.503(5) . ?
C63A C64A 1.522(6) . ?
C64A O65A 1.432(5) . ?
O65A C66A 1.418(5) . ?
C66A C67A 1.512(6) . ?
C1B O1B 1.319(4) . ?
C1B C2B 1.411(5) . ?
C1B C6B 1.418(5) . ?
C2B C3B 1.399(5) . ?
C2B C21B 1.428(5) . ?
C21B N2B 1.280(5) . ?
N2B C22B 1.481(4) . ?
C3B C4B 1.391(5) . ?
C4B C5B 1.409(5) . ?
C4B C41B 1.522(5) . ?
C41B C44B 1.533(5) . ?
C41B C43B 1.534(5) . ?
C41B C42B 1.540(6) . ?
C5B C6B 1.377(5) . ?
C6B C61B 1.509(5) . ?
C61B N62B 1.506(5) . ?
N62B C63B 1.496(5) . ?
N62B C67B 1.497(5) . ?
C63B C64B 1.513(6) . ?
C64B O65B 1.421(5) . ?
O65B C66B 1.419(5) . ?
C66B C67B 1.501(6) . ?
C1D Cl1D 1.744(5) . ?
C1D Cl2D 1.759(4) . ?
N1S O1S3 1.233(4) . ?
N1S O1S2 1.235(5) . ?
N1S O1S1 1.241(5) . ?
N2S O2S2 1.236(4) . ?
N2S O2S1 1.239(4) . ?
N2S O2S3 1.274(5) . ?
